data_7202247
loop_
_publ_author_name
'Burrows, Andrew D.'
'Cassar, Kevin'
'Mahon, Mary F.'
'Rigby, Sean P.'
'Warren, John E.'

_publ_section_title
;
 Synthesis and characterisation of metal--organic frameworks containing
 bis(\b-diketonate) linkers
;
_journal_issue 10
_journal_name_full CrystEngComm
_journal_page_first 1474
_journal_paper_doi 10.1039/b808350a
_journal_volume 10
_journal_year 2008
_chemical_formula_sum 'C20 H33 Cd2 O12.5'
_chemical_formula_weight 698.26
_chemical_name_systematic
;
?
;
_space_group_IT_number 19
_symmetry_cell_setting orthorhombic
_symmetry_space_group_name_Hall 'P 2ac 2ab'
_symmetry_space_group_name_H-M 'P 21 21 21'
_atom_sites_solution_hydrogens geom
_atom_sites_solution_primary direct
_atom_sites_solution_secondary difmap
_audit_creation_method SHELXL-97
_cell_angle_alpha 90.00
_cell_angle_beta 90.00
_cell_angle_gamma 90.00
_cell_formula_units_Z 4
_cell_length_a 11.9762(10)
_cell_length_b 14.2223(12)
_cell_length_c 15.5903(14)
_cell_measurement_reflns_used 25
_cell_measurement_temperature 150(2)
_cell_measurement_theta_max 18
_cell_measurement_theta_min 12
_cell_volume 2655.5(4)
_computing_cell_refinement 'local programs'
_computing_data_collection 'Bruker SMART'
_computing_data_reduction 'Bruker SAINT v7.06a'
_computing_molecular_graphics 'ORTEX (P.McArdle, 1995)'
_computing_publication_material 'SHELXL-97/2 (Sheldrick,1997)'
_computing_structure_refinement 'Sir 92'
_computing_structure_solution 'Bruker SHELXTL'
_diffrn_ambient_temperature 150(2)
_diffrn_measured_fraction_theta_full 0.993
_diffrn_measured_fraction_theta_max 0.993
_diffrn_measurement_device_type 'Bruker SMART CCD diffractometer'
_diffrn_measurement_method '\w rotation with narrow frames'
_diffrn_radiation_monochromator 'Silicon 111'
_diffrn_radiation_source 'Daresbury SRS station 9.8'
_diffrn_radiation_type Synchrotron
_diffrn_radiation_wavelength 0.6934
_diffrn_reflns_av_R_equivalents 0.0629
_diffrn_reflns_av_sigmaI/netI 0.0894
_diffrn_reflns_limit_h_max 14
_diffrn_reflns_limit_h_min -14
_diffrn_reflns_limit_k_max 9
_diffrn_reflns_limit_k_min -16
_diffrn_reflns_limit_l_max 18
_diffrn_reflns_limit_l_min -16
_diffrn_reflns_number 10941
_diffrn_reflns_theta_full 24.07
_diffrn_reflns_theta_max 24.07
_diffrn_reflns_theta_min 2.09
_exptl_absorpt_coefficient_mu 1.659
_exptl_absorpt_correction_type none
_exptl_crystal_colour Colourless
_exptl_crystal_density_diffrn 1.747
_exptl_crystal_density_method 'not measured'
_exptl_crystal_description Plate
_exptl_crystal_F_000 1396
_exptl_crystal_size_max 0.015
_exptl_crystal_size_mid 0.015
_exptl_crystal_size_min 0.005
_refine_diff_density_max 1.175
_refine_diff_density_min -0.815
_refine_diff_density_rms 0.124
_refine_ls_abs_structure_details 'Flack H D (1983), Acta Cryst. A39, 876-881'
_refine_ls_abs_structure_Flack 0.08(5)
_refine_ls_extinction_method none
_refine_ls_goodness_of_fit_ref 1.003
_refine_ls_hydrogen_treatment constr
_refine_ls_matrix_type full
_refine_ls_number_parameters 325
_refine_ls_number_reflns 4505
_refine_ls_number_restraints 0
_refine_ls_restrained_S_all 1.003
_refine_ls_R_factor_all 0.0876
_refine_ls_R_factor_gt 0.0495
_refine_ls_shift/su_max 0.000
_refine_ls_shift/su_mean 0.000
_refine_ls_structure_factor_coef Fsqd
_refine_ls_weighting_details 'calc w=1/[\s^2^(Fo^2^)+(0.0505P)^2^+0.0000P] where P=(Fo^2^+2Fc^2^)/3'
_refine_ls_weighting_scheme calc
_refine_ls_wR_factor_gt 0.0973
_refine_ls_wR_factor_ref 0.1120
_reflns_number_gt 3157
_reflns_number_total 4505
_reflns_threshold_expression >2sigma(I)
_cod_data_source_file b808350a.txt
_cod_data_source_block compound_6_bath93
_cod_depositor_comments
;
The following automatic conversions were performed:
'_symmetry_cell_setting' value 'Orthorhombic' changed to 'orthorhombic'
according to '/home/saulius/struct/CIF-dictionaries/cif_core.dic'
dictionary named 'cif_core.dic' version 2.4.1 from
2010-06-29.

'_exptl_absorpt_correction_type' value 'None' changed to
'none' according to '/home/saulius/struct/CIF-dictionaries/cif_core.dic'
dictionary named 'cif_core.dic' version 2.4.1 from 2010-06-29.

Automatic conversion script
Id: cif_fix_enum 1527 2010-12-29 10:47:43Z saulius 
;
_cod_original_sg_symbol_H-M P212121
_cod_original_formula_sum 'C20 H33 Cd2 O12.50'
_cod_database_code 7202247

loop_
_symmetry_equiv_pos_as_xyz
'x, y, z'
'-x+1/2, -y, z+1/2'
'x+1/2, -y+1/2, -z'
'-x, y+1/2, -z+1/2'

loop_
_atom_site_label
_atom_site_type_symbol
_atom_site_fract_x
_atom_site_fract_y
_atom_site_fract_z
_atom_site_U_iso_or_equiv
_atom_site_adp_type
_atom_site_occupancy
_atom_site_symmetry_multiplicity
_atom_site_calc_flag
_atom_site_refinement_flags
_atom_site_disorder_assembly
_atom_site_disorder_group
Cd1 Cd 0.63587(6) 0.18229(4) 0.14079(5) 0.0298(2) Uani 1 1 d . . .
Cd2 Cd 0.85694(6) 0.34447(4) 0.13159(5) 0.0295(2) Uani 1 1 d . . .
O1 O 0.6911(6) 0.0369(4) 0.1127(5) 0.045(2) Uani 1 1 d . . .
O2 O 0.8241(6) 0.1884(4) 0.1606(5) 0.034(2) Uani 1 1 d . . .
O3 O 0.9613(5) -0.1230(5) 0.3756(6) 0.036(2) Uani 1 1 d . . .
O4 O 1.1089(6) -0.1184(5) 0.2325(5) 0.0367(19) Uani 1 1 d . . .
O5 O 0.6691(6) 0.3416(4) 0.1512(5) 0.0351(19) Uani 1 1 d . . .
O6 O 0.8005(6) 0.4862(5) 0.0883(5) 0.038(2) Uani 1 1 d . . .
O7 O 0.5461(5) 0.6525(4) 0.3615(5) 0.0358(18) Uani 1 1 d . . .
O8 O 0.3975(5) 0.6618(5) 0.2211(5) 0.0383(18) Uani 1 1 d . . .
O9 O 0.6291(7) 0.2273(4) -0.0014(5) 0.0401(18) Uani 1 1 d . . .
O10 O 0.8585(7) 0.2761(4) -0.0038(4) 0.0350(17) Uani 1 1 d . . .
O11 O 1.2512(9) -0.2273(8) 0.1242(8) 0.094(4) Uani 1 1 d . . .
O12 O 1.0530(14) -0.2617(10) 0.0278(12) 0.108(6) Uani 0.75 1 d P . .
O13 O 0.9771(16) -0.4337(10) -0.0261(11) 0.122(7) Uani 0.75 1 d P . .
C1 C 0.7528(9) -0.1160(6) 0.1417(10) 0.052(3) Uani 1 1 d . . .
H1A H 0.6824 -0.1294 0.1121 0.078 Uiso 1 1 calc R . .
H1B H 0.7512 -0.1443 0.1990 0.078 Uiso 1 1 calc R . .
H1C H 0.8150 -0.1426 0.1088 0.078 Uiso 1 1 calc R . .
C2 C 0.7679(8) -0.0107(6) 0.1497(8) 0.033(3) Uani 1 1 d . . .
C3 C 0.8594(11) 0.0298(6) 0.1982(7) 0.038(3) Uani 1 1 d . . .
C4 C 0.8843(8) 0.1249(6) 0.1995(7) 0.026(2) Uani 1 1 d . . .
C5 C 0.9827(9) 0.1604(7) 0.2460(8) 0.045(3) Uani 1 1 d . . .
H5A H 1.0500 0.1491 0.2118 0.067 Uiso 1 1 calc R . .
H5B H 0.9893 0.1276 0.3011 0.067 Uiso 1 1 calc R . .
H5C H 0.9742 0.2280 0.2562 0.067 Uiso 1 1 calc R . .
C6 C 0.8011(9) -0.0274(8) 0.3699(10) 0.056(4) Uani 1 1 d . . .
H6A H 0.7408 -0.0732 0.3623 0.084 Uiso 1 1 calc R . .
H6B H 0.7801 0.0322 0.3428 0.084 Uiso 1 1 calc R . .
H6C H 0.8141 -0.0171 0.4313 0.084 Uiso 1 1 calc R . .
C7 C 0.9084(10) -0.0650(7) 0.3281(8) 0.035(3) Uani 1 1 d . . .
C8 C 0.9350(9) -0.0377(6) 0.2446(8) 0.034(3) Uani 1 1 d . . .
C9 C 1.0297(9) -0.0679(6) 0.2002(8) 0.034(3) Uani 1 1 d . . .
C10 C 1.0444(10) -0.0414(8) 0.1093(8) 0.050(4) Uani 1 1 d . . .
H10E H 1.0638 0.0254 0.1055 0.075 Uiso 1 1 calc R . .
H10D H 0.9747 -0.0528 0.0781 0.075 Uiso 1 1 calc R . .
H10C H 1.1043 -0.0792 0.0840 0.075 Uiso 1 1 calc R . .
C11 C 0.5100(9) 0.3775(7) 0.2358(8) 0.042(3) Uani 1 1 d . . .
H11A H 0.4796 0.3204 0.2095 0.063 Uiso 1 1 calc R . .
H11B H 0.4535 0.4273 0.2344 0.063 Uiso 1 1 calc R . .
H11C H 0.5308 0.3644 0.2954 0.063 Uiso 1 1 calc R . .
C12 C 0.6124(9) 0.4090(6) 0.1863(7) 0.036(3) Uani 1 1 d . . .
C13 C 0.6394(10) 0.5023(6) 0.1781(7) 0.037(3) Uani 1 1 d . . .
C14 C 0.7299(9) 0.5364(6) 0.1277(9) 0.037(3) Uani 1 1 d . . .
C15 C 0.7482(9) 0.6412(6) 0.1151(9) 0.048(3) Uani 1 1 d . . .
H15A H 0.8283 0.6538 0.1090 0.072 Uiso 1 1 calc R . .
H15B H 0.7190 0.6754 0.1648 0.072 Uiso 1 1 calc R . .
H15C H 0.7091 0.6620 0.0632 0.072 Uiso 1 1 calc R . .
C16 C 0.7062(10) 0.5577(9) 0.3472(9) 0.055(4) Uani 1 1 d . . .
H16A H 0.7583 0.6098 0.3570 0.082 Uiso 1 1 calc R . .
H16B H 0.7393 0.5130 0.3067 0.082 Uiso 1 1 calc R . .
H16C H 0.6909 0.5258 0.4017 0.082 Uiso 1 1 calc R . .
C17 C 0.5980(9) 0.5957(7) 0.3104(9) 0.039(3) Uani 1 1 d . . .
C18 C 0.5676(9) 0.5725(6) 0.2265(8) 0.033(3) Uani 1 1 d . . .
C19 C 0.4718(10) 0.6105(7) 0.1844(8) 0.038(3) Uani 1 1 d . . .
C20 C 0.4535(10) 0.5882(8) 0.0906(8) 0.044(3) Uani 1 1 d . . .
H20A H 0.3795 0.6104 0.0730 0.065 Uiso 1 1 calc R . .
H20B H 0.4584 0.5201 0.0818 0.065 Uiso 1 1 calc R . .
H20C H 0.5108 0.6197 0.0561 0.065 Uiso 1 1 calc R . .

loop_
_atom_site_aniso_label
_atom_site_aniso_U_11
_atom_site_aniso_U_22
_atom_site_aniso_U_33
_atom_site_aniso_U_23
_atom_site_aniso_U_13
_atom_site_aniso_U_12
Cd1 0.0239(4) 0.0163(3) 0.0494(5) 0.0022(3) -0.0030(5) -0.0022(3)
Cd2 0.0230(4) 0.0159(3) 0.0497(5) -0.0018(3) 0.0023(5) -0.0019(3)
O1 0.045(5) 0.023(4) 0.068(7) -0.011(4) -0.013(4) 0.007(3)
O2 0.032(4) 0.017(3) 0.054(6) 0.005(3) 0.000(4) 0.004(3)
O3 0.024(4) 0.038(4) 0.048(6) 0.016(4) 0.006(4) 0.009(3)
O4 0.027(5) 0.037(4) 0.045(5) -0.004(3) 0.000(3) 0.008(3)
O5 0.035(4) 0.012(3) 0.058(5) -0.009(3) 0.002(4) 0.004(3)
O6 0.036(5) 0.024(4) 0.055(6) -0.003(4) 0.011(4) 0.004(3)
O7 0.027(4) 0.032(4) 0.048(5) -0.014(5) -0.008(4) 0.005(3)
O8 0.026(4) 0.030(4) 0.059(5) -0.003(3) 0.000(3) 0.013(3)
O9 0.041(5) 0.038(4) 0.042(5) 0.008(3) 0.002(5) -0.010(4)
O10 0.036(4) 0.029(3) 0.040(4) -0.007(3) 0.004(5) -0.009(4)
O11 0.095(8) 0.114(8) 0.074(8) 0.002(7) 0.000(7) 0.053(7)
O12 0.094(12) 0.088(11) 0.143(17) 0.021(10) -0.041(11) -0.008(9)
O13 0.157(18) 0.079(10) 0.130(16) -0.024(9) 0.070(13) -0.072(11)
C1 0.045(7) 0.018(5) 0.093(11) 0.004(6) -0.012(8) 0.000(5)
C2 0.021(5) 0.016(5) 0.061(9) 0.000(5) -0.007(6) 0.004(4)
C3 0.036(6) 0.024(5) 0.053(7) 0.012(5) -0.005(7) 0.002(6)
C4 0.021(6) 0.024(5) 0.034(7) 0.001(4) 0.001(5) -0.004(4)
C5 0.036(7) 0.024(6) 0.074(9) -0.006(6) -0.015(6) 0.006(5)
C6 0.045(7) 0.052(7) 0.071(10) 0.020(8) 0.004(8) 0.011(5)
C7 0.046(7) 0.017(5) 0.041(8) 0.002(5) -0.003(6) 0.006(5)
C8 0.031(7) 0.014(5) 0.057(9) 0.006(5) -0.001(6) 0.007(4)
C9 0.026(7) 0.020(5) 0.055(9) -0.004(5) -0.004(6) 0.004(4)
C10 0.050(8) 0.048(7) 0.052(10) 0.010(6) -0.015(7) 0.013(6)
C11 0.027(6) 0.019(5) 0.082(10) -0.006(5) 0.011(6) -0.005(5)
C12 0.041(8) 0.017(5) 0.048(8) -0.013(5) -0.010(6) -0.006(4)
C13 0.027(6) 0.024(5) 0.060(7) -0.005(5) 0.013(7) 0.018(5)
C14 0.037(6) 0.014(4) 0.060(9) 0.002(5) -0.004(7) 0.005(4)
C15 0.037(6) 0.029(6) 0.078(11) 0.003(6) 0.000(6) -0.005(5)
C16 0.039(7) 0.070(8) 0.055(10) -0.025(7) -0.014(7) 0.024(6)
C17 0.027(7) 0.034(6) 0.058(9) -0.008(6) -0.008(6) 0.007(5)
C18 0.029(7) 0.014(5) 0.057(9) -0.001(5) -0.004(6) 0.008(4)
C19 0.048(8) 0.016(5) 0.048(8) 0.005(5) -0.007(6) -0.001(5)
C20 0.041(8) 0.032(7) 0.058(9) -0.002(6) -0.008(6) 0.009(5)

loop_
_atom_type_symbol
_atom_type_description
_atom_type_scat_dispersion_real
_atom_type_scat_dispersion_imag
_atom_type_scat_source
C C 0.0033 0.0016 'International Tables Vol C Tables 4.2.6.8 and 6.1.1.4'
H H 0.0000 0.0000 'International Tables Vol C Tables 4.2.6.8 and 6.1.1.4'
O O 0.0106 0.0060 'International Tables Vol C Tables 4.2.6.8 and 6.1.1.4'
Cd Cd -0.8075 1.2024 'International Tables Vol C Tables 4.2.6.8 and 6.1.1.4'

loop_
_geom_angle_atom_site_label_1
_geom_angle_atom_site_label_2
_geom_angle_atom_site_label_3
_geom_angle
_geom_angle_site_symmetry_1
_geom_angle_site_symmetry_3
_geom_angle_publ_flag
O8 Cd1 O1 97.1(3) 4_645 . ?
O8 Cd1 O7 79.2(3) 4_645 4_645 ?
O1 Cd1 O7 96.4(3) . 4_645 ?
O8 Cd1 O2 93.0(3) 4_645 . ?
O1 Cd1 O2 76.5(3) . . ?
O7 Cd1 O2 168.9(2) 4_645 . ?
O8 Cd1 O5 95.3(3) 4_645 . ?
O1 Cd1 O5 151.6(3) . . ?
O7 Cd1 O5 111.0(2) 4_645 . ?
O2 Cd1 O5 77.4(2) . . ?
O8 Cd1 O9 165.0(3) 4_645 . ?
O1 Cd1 O9 94.6(3) . . ?
O7 Cd1 O9 90.2(3) 4_645 . ?
O2 Cd1 O9 98.9(3) . . ?
O5 Cd1 O9 78.6(3) . . ?
O4 Cd2 O3 79.6(3) 4_755 4_755 ?
O4 Cd2 O6 97.4(3) 4_755 . ?
O3 Cd2 O6 95.3(3) 4_755 . ?
O4 Cd2 O5 93.3(3) 4_755 . ?
O3 Cd2 O5 168.1(2) 4_755 . ?
O6 Cd2 O5 75.9(2) . . ?
O4 Cd2 O2 94.2(3) 4_755 . ?
O3 Cd2 O2 112.2(2) 4_755 . ?
O6 Cd2 O2 151.7(3) . . ?
O5 Cd2 O2 77.7(2) . . ?
O4 Cd2 O10 164.6(2) 4_755 . ?
O3 Cd2 O10 91.9(3) 4_755 . ?
O6 Cd2 O10 96.1(3) . . ?
O5 Cd2 O10 97.1(3) . . ?
O2 Cd2 O10 77.1(2) . . ?
C2 O1 Cd1 128.3(7) . . ?
C4 O2 Cd1 125.7(6) . . ?
C4 O2 Cd2 131.7(6) . . ?
Cd1 O2 Cd2 100.4(3) . . ?
C7 O3 Cd2 126.1(7) . 4_745 ?
C9 O4 Cd2 129.7(7) . 4_745 ?
C9 O4 O11 120.7(7) . . ?
Cd2 O4 O11 109.0(3) 4_745 . ?
C12 O5 Cd2 124.3(6) . . ?
C12 O5 Cd1 131.8(6) . . ?
Cd2 O5 Cd1 100.3(2) . . ?
C14 O6 Cd2 124.4(7) . . ?
C17 O7 Cd1 125.5(7) . 4_655 ?
C19 O8 Cd1 129.4(7) . 4_655 ?
O12 O11 O4 84.7(5) . . ?
O13 O12 O11 126.2(7) . . ?
O12 O13 O6 113.0(7) . 1_545 ?
O12 O13 O1 105.6(6) . 3_545 ?
O6 O13 O1 129.3(6) 1_545 3_545 ?
O1 C2 C3 124.6(8) . . ?
O1 C2 C1 113.6(8) . . ?
C3 C2 C1 121.8(9) . . ?
C4 C3 C2 123.9(9) . . ?
C4 C3 C8 119.1(10) . . ?
C2 C3 C8 116.8(8) . . ?
O2 C4 C3 123.4(9) . . ?
O2 C4 C5 115.7(8) . . ?
C3 C4 C5 120.9(9) . . ?
O3 C7 C8 127.4(10) . . ?
O3 C7 C6 113.1(11) . . ?
C8 C7 C6 119.4(10) . . ?
C7 C8 C9 124.3(10) . . ?
C7 C8 C3 119.2(10) . . ?
C9 C8 C3 116.5(11) . . ?
O4 C9 C8 125.1(11) . . ?
O4 C9 C10 115.3(10) . . ?
C8 C9 C10 119.6(10) . . ?
O5 C12 C13 123.6(10) . . ?
O5 C12 C11 114.8(8) . . ?
C13 C12 C11 121.6(9) . . ?
C12 C13 C14 124.1(9) . . ?
C12 C13 C18 117.2(10) . . ?
C14 C13 C18 118.8(8) . . ?
O6 C14 C13 125.8(8) . . ?
O6 C14 C15 113.2(10) . . ?
C13 C14 C15 121.0(9) . . ?
O7 C17 C18 126.8(10) . . ?
O7 C17 C16 113.6(11) . . ?
C18 C17 C16 119.5(10) . . ?
C17 C18 C19 123.3(10) . . ?
C17 C18 C13 118.3(9) . . ?
C19 C18 C13 118.4(11) . . ?
O8 C19 C18 124.5(11) . . ?
O8 C19 C20 116.7(11) . . ?
C18 C19 C20 118.8(11) . . ?

loop_
_geom_bond_atom_site_label_1
_geom_bond_atom_site_label_2
_geom_bond_distance
_geom_bond_site_symmetry_2
_geom_bond_publ_flag
Cd1 O8 2.209(8) 4_645 ?
Cd1 O1 2.215(6) . ?
Cd1 O7 2.220(6) 4_645 ?
Cd1 O2 2.277(7) . ?
Cd1 O5 2.306(6) . ?
Cd1 O9 2.309(7) . ?
Cd2 O4 2.222(7) 4_755 ?
Cd2 O3 2.228(7) 4_755 ?
Cd2 O6 2.231(7) . ?
Cd2 O5 2.270(7) . ?
Cd2 O2 2.299(6) . ?
Cd2 O10 2.323(6) . ?
O1 C2 1.280(11) . ?
O2 C4 1.305(11) . ?
O3 C7 1.277(12) . ?
O3 Cd2 2.228(7) 4_745 ?
O4 C9 1.292(12) . ?
O4 Cd2 2.222(7) 4_745 ?
O4 O11 2.855(12) . ?
O5 C12 1.297(11) . ?
O6 C14 1.265(12) . ?
O7 C17 1.293(13) . ?
O7 Cd1 2.220(6) 4_655 ?
O8 C19 1.285(13) . ?
O8 Cd1 2.209(8) 4_655 ?
O11 O12 2.85(2) . ?
O12 O13 2.74(2) . ?
O13 O6 2.992(16) 1_545 ?
O13 O1 3.247(19) 3_545 ?
C1 C2 1.514(12) . ?
C2 C3 1.450(15) . ?
C3 C4 1.385(12) . ?
C3 C8 1.506(14) . ?
C4 C5 1.474(14) . ?
C6 C7 1.537(15) . ?
C7 C8 1.394(16) . ?
C8 C9 1.396(15) . ?
C9 C10 1.477(16) . ?
C11 C12 1.517(15) . ?
C12 C13 1.371(13) . ?
C13 C14 1.425(15) . ?
C13 C18 1.518(13) . ?
C14 C15 1.520(13) . ?
C16 C17 1.517(15) . ?
C17 C18 1.397(16) . ?
C18 C19 1.428(15) . ?
C19 C20 1.513(16) . ?
